data_4322694
loop_
_publ_author_name
'Laurent Jaquinod'
'Lionel Pr\'evot'
'Jean Fischer'
'Raymond Weiss'

_publ_contact_author
;
Prof. Raymond WEISS
Laboratoire de Cristallochimie et de Chimie Structurale
Universite Louis Pasteur
4, rue Blaise Pascal
67070 Strasbourg cedex
;
_publ_contact_author_email weiss@chimie.u-strasbg.fr
_publ_contact_author_fax '+33 03 88 41 53 63'
_publ_contact_author_phone '+33 03 88 41 60 64'
_publ_section_title
;
 Biphenyl-Strapped Diphenylporphyrins: Synthesis and Spectroscopic
 Characterization of a Series of Porphyrins with Ether-Linked Straps.
 Preliminary CO Binding Properties of Their Iron(II) Derivatives
;
_journal_name_full 'Inorganic Chemistry'
_journal_page_first 1142
_journal_page_last 1149
_journal_paper_doi 10.1021/ic970705a
_journal_volume 37
_journal_year 1998
_chemical_formula_moiety C48H36N4O3Cl3Fe
_chemical_formula_sum 'C48 H36 Cl3 Fe N4 O3'
_chemical_formula_weight 879.05
_chemical_name_systematic ' ?'
_space_group_IT_number 14
_symmetry_cell_setting monoclinic
_symmetry_space_group_name_Hall '-P 2ybc'
_symmetry_space_group_name_H-M 'P 1 21/c 1'
_audit_creation_date 29-04-97
_cell_angle_alpha 90
_cell_angle_beta 106.22(2)
_cell_angle_gamma 90
_cell_formula_units_Z 4
_cell_length_a 10.164(3)
_cell_length_b 28.977(9)
_cell_length_c 14.283(4)
_cell_measurement_reflns_used 24
_cell_measurement_temperature 173
_cell_measurement_theta_max 21.5
_cell_measurement_theta_min 19.5
_cell_volume 4039(2)
_computing_cell_refinement CAD4_(Enraf-Nonius,_1994)
_computing_data_collection 'Philips/PW1100/16 software 1976'
_computing_data_reduction 'pwredu, local program'
_computing_publication_material BTABLE_PTABLE_CIF_IN_MolEN_(Fair,_1990)
_computing_structure_refinement LSFM_MolEN_(Fair,_1990)
_computing_structure_solution Direct_methods_(SIR,_Burla_et_al.,_1989)
_diffrn_ambient_temperature 173
_diffrn_measurement_device Philips_PW1100
_diffrn_measurement_method \q/2\q
_diffrn_radiation_monochromator graphite
_diffrn_radiation_source xray_tube
_diffrn_radiation_type Cu-K\a
_diffrn_radiation_wavelength 1.54184
_diffrn_reflns_av_R_equivalents 0
_diffrn_reflns_av_sigmaI/netI 0.333
_diffrn_reflns_limit_h_max 10
_diffrn_reflns_limit_h_min -10
_diffrn_reflns_limit_k_max 29
_diffrn_reflns_limit_k_min 0
_diffrn_reflns_limit_l_max 14
_diffrn_reflns_limit_l_min 0
_diffrn_reflns_number 4886
_diffrn_reflns_theta_max 52.56
_diffrn_reflns_theta_min 3.0
_diffrn_standards_decay_% 0
_diffrn_standards_interval_time 60
_diffrn_standards_number 3
_exptl_absorpt_coefficient_mu 5.261
_exptl_absorpt_correction_T_max 1.0000
_exptl_absorpt_correction_T_min 0.6138
_exptl_absorpt_correction_type refined_empirical_(Walker_&_Stuart,_1983)
_exptl_crystal_colour 'dark red'
_exptl_crystal_density_diffrn 1.45
_exptl_crystal_density_method none
_exptl_crystal_description prism
_exptl_crystal_F_000 1812
_exptl_crystal_size_max 0.40
_exptl_crystal_size_mid 0.20
_exptl_crystal_size_min 0.10
_refine_diff_density_max 1.430
_refine_diff_density_min -0.417
_refine_ls_abs_structure_details ' ?'
_refine_ls_extinction_method none
_refine_ls_goodness_of_fit_all 1.915
_refine_ls_goodness_of_fit_obs 1.937
_refine_ls_hydrogen_treatment included_not_refined
_refine_ls_matrix_type full
_refine_ls_number_constraints 0
_refine_ls_number_parameters 522
_refine_ls_number_reflns 3161
_refine_ls_number_restraints 0
_refine_ls_R_factor_all 0.086
_refine_ls_R_factor_obs 0.056
_refine_ls_shift/esd_max 0.683
_refine_ls_shift/esd_mean 0.089
_refine_ls_structure_factor_coef F
_refine_ls_weighting_details 'w = 4Fo^2^/(\s^2^(Fo^2^) + 0.0064 Fo^4^)'
_refine_ls_weighting_scheme calc
_refine_ls_wR_factor_all 0.093
_refine_ls_wR_factor_obs 0.087
_reflns_number_observed 3161
_reflns_number_total 4886
_reflns_observed_criterion >3.0\s(I)
_cod_data_source_file ic970705a.cif
_cod_data_source_block st577
_cod_depositor_comments
;
The following automatic conversions were performed:

'_refine_ls_weighting_scheme' value '4Fo^2^/(\s^2^(Fo^2^) + 0.0064
Fo^4^)' was changed to 'calc'. New tag '_refine_ls_weighting_details'
was created. The value of the new tag was set to 'w =
4Fo^2^/(\s^2^(Fo^2^) + 0.0064 Fo^4^)'.

Automatic conversion script
Id: cif_fix_values 3143 2015-03-26 13:38:13Z robertas 
;
_cod_original_cell_volume 4039(3)
_cod_original_formula_sum C48H36N4O3Cl3Fe
_cod_database_code 4322694

loop_
_symmetry_equiv_pos_as_xyz
x,y,z
-x,1/2+y,1/2-z
-x,-y,-z
+x,1/2-y,1/2+z

loop_
_atom_site_aniso_label
_atom_site_aniso_U_11
_atom_site_aniso_U_22
_atom_site_aniso_U_33
_atom_site_aniso_U_12
_atom_site_aniso_U_13
_atom_site_aniso_U_23
_atom_site_aniso_type_symbol
FE 0.0294(5) 0.0306(6) 0.0284(5) 0.0005(5) 0.0091(4) 0.0001(5) Fe
CL 0.0342(9) 0.046(1) 0.0373(9) -0.0018(8) 0.0053(7) -0.0012(8) Cl
C1 0.033(3) 0.031(4) 0.041(4) 0.001(3) 0.013(3) -0.001(3) C
C2 0.035(4) 0.051(5) 0.038(4) 0.005(3) 0.015(3) 0.005(3) C
C3 0.044(4) 0.040(4) 0.041(4) 0.008(3) 0.018(3) -0.007(3) C
C4 0.036(4) 0.028(4) 0.037(4) 0.001(3) 0.009(3) 0.000(3) C
C5 0.033(4) 0.044(4) 0.038(4) 0.006(3) 0.003(3) -0.007(4) C
C6 0.035(4) 0.044(4) 0.027(3) 0.002(3) 0.005(3) 0.000(3) C
C7 0.044(4) 0.038(4) 0.030(4) 0.001(3) 0.005(3) -0.000(3) C
C8 0.042(4) 0.047(4) 0.027(3) -0.007(4) 0.010(3) -0.000(3) C
C9 0.030(3) 0.043(4) 0.025(3) -0.005(3) 0.007(3) 0.004(3) C
C10 0.034(3) 0.041(4) 0.032(3) -0.002(3) 0.011(3) -0.003(3) C
C11 0.033(3) 0.029(4) 0.032(3) 0.001(3) 0.009(3) -0.002(3) C
C12 0.037(4) 0.048(4) 0.034(3) -0.002(3) 0.016(3) 0.005(3) C
C13 0.039(4) 0.046(4) 0.042(4) 0.004(3) 0.018(3) -0.005(4) C
C14 0.024(3) 0.032(4) 0.034(3) 0.001(3) 0.006(3) -0.003(3) C
C15 0.026(3) 0.038(4) 0.036(4) -0.000(3) 0.005(3) -0.007(3) C
C16 0.027(3) 0.042(4) 0.037(4) 0.001(3) 0.006(3) -0.003(3) C
C17 0.041(4) 0.037(4) 0.047(4) -0.007(3) 0.018(3) -0.002(3) C
C18 0.032(4) 0.051(5) 0.045(4) -0.002(3) 0.014(3) 0.005(4) C
C19 0.030(3) 0.046(4) 0.037(3) -0.003(3) 0.015(3) 0.005(3) C
C20 0.030(3) 0.046(4) 0.029(3) 0.002(3) 0.011(3) 0.002(3) C
N21 0.031(3) 0.036(3) 0.030(3) 0.002(2) 0.015(2) 0.005(3) N
N22 0.033(3) 0.028(3) 0.029(3) 0.002(3) 0.008(2) 0.001(2) N
N23 0.032(3) 0.032(3) 0.026(3) -0.002(3) 0.009(2) 0.001(2) N
N24 0.030(3) 0.038(3) 0.031(3) -0.000(3) 0.008(2) -0.004(3) N
C25 0.043(4) 0.035(4) 0.041(4) 0.003(3) 0.018(3) -0.005(3) C
C26 0.050(5) 0.054(5) 0.057(5) -0.009(4) 0.010(4) -0.009(4) C
C27 0.081(5) 0.034(4) 0.074(5) 0.000(4) 0.031(4) -0.012(4) C
C28 0.062(5) 0.033(4) 0.061(5) 0.008(4) 0.016(4) 0.004(4) C
C29 0.062(5) 0.047(5) 0.047(4) 0.014(4) 0.015(4) 0.010(4) C
C30 0.045(4) 0.039(4) 0.036(4) 0.004(3) 0.014(3) -0.007(3) C
O1 0.040(3) 0.051(3) 0.056(3) 0.003(2) 0.007(2) -0.019(3) O
C31 0.038(4) 0.059(5) 0.051(5) 0.006(4) -0.005(4) -0.000(4) C
C32 0.032(4) 0.041(4) 0.042(4) 0.009(3) 0.002(3) 0.000(4) C
C33 0.041(4) 0.055(5) 0.048(4) 0.010(4) 0.008(3) -0.014(4) C
C34 0.049(4) 0.060(5) 0.040(4) 0.013(4) 0.012(3) 0.005(4) C
C35 0.045(4) 0.049(4) 0.042(4) 0.003(4) 0.018(3) 0.002(4) C
C36 0.030(3) 0.036(4) 0.033(4) 0.004(3) 0.008(3) 0.003(3) C
C37 0.032(4) 0.047(4) 0.035(4) 0.004(3) 0.009(3) 0.002(4) C
C38 0.034(4) 0.041(4) 0.031(4) -0.001(3) 0.008(3) 0.005(3) C
C39 0.044(4) 0.045(4) 0.047(4) 0.007(4) 0.012(3) 0.006(4) C
C40 0.050(4) 0.054(5) 0.035(4) -0.006(4) 0.001(3) 0.008(4) C
C41 0.045(4) 0.050(5) 0.041(4) -0.007(4) 0.005(3) -0.001(4) C
C42 0.035(4) 0.040(4) 0.044(4) -0.004(3) 0.010(3) 0.001(4) C
C43 0.033(4) 0.045(4) 0.033(4) -0.002(3) 0.008(3) 0.006(3) C
C44 0.038(4) 0.044(4) 0.049(4) -0.008(4) 0.011(3) -0.003(4) C
O2 0.043(3) 0.030(3) 0.057(3) -0.001(2) -0.002(2) 0.001(2) O
C45 0.045(4) 0.031(4) 0.047(4) 0.001(3) 0.019(3) -0.000(3) C
C46 0.044(4) 0.037(4) 0.053(4) -0.004(4) 0.010(3) -0.017(4) C
C47 0.054(4) 0.033(4) 0.074(5) -0.001(4) 0.033(3) -0.001(4) C
C48 0.042(4) 0.037(4) 0.058(4) 0.005(3) 0.015(3) 0.014(4) C
C49 0.034(3) 0.044(4) 0.051(4) -0.006(3) 0.019(3) -0.003(4) C
C50 0.034(3) 0.039(4) 0.035(4) 0.002(3) 0.012(3) 0.004(3) C
C51 0.056(5) 0.068(6) 0.077(6) 0.004(5) 0.001(5) -0.011(5) C
CL1 0.058(1) 0.085(2) 0.072(1) -0.001(1) 0.011(1) -0.010(1) Cl
CL2 0.079(1) 0.086(2) 0.096(2) -0.022(1) 0.028(1) -0.013(1) Cl

loop_
_atom_site_label
_atom_site_fract_x
_atom_site_fract_y
_atom_site_fract_z
_atom_site_U_iso_or_equiv
_atom_site_thermal_displace_type
_atom_site_calc_flag
_atom_site_calc_attached_atom
_atom_site_type_symbol
FE 0.3509(1) 0.21178(4) 0.67117(7) 0.0295(5) Uij ? ? Fe
CL 0.5600(2) 0.20853(6) 0.7759(1) 0.0388(9) Uij ? ? Cl
C1 0.1871(6) 0.2403(2) 0.8107(5) 0.035(4) Uij ? ? C
C2 0.1392(7) 0.2797(3) 0.8523(5) 0.040(4) Uij ? ? C
C3 0.1566(7) 0.3153(2) 0.8014(5) 0.042(4) Uij ? ? C
C4 0.2201(7) 0.3000(2) 0.7288(5) 0.033(4) Uij ? ? C
C5 0.2582(7) 0.3277(3) 0.6611(5) 0.038(4) Uij ? ? C
C6 0.3363(7) 0.3123(2) 0.5998(5) 0.035(4) Uij ? ? C
C7 0.3947(7) 0.3420(2) 0.5405(5) 0.037(4) Uij ? ? C
C8 0.4692(7) 0.3147(2) 0.4971(5) 0.037(4) Uij ? ? C
C9 0.4518(6) 0.2680(2) 0.5251(4) 0.032(4) Uij ? ? C
C10 0.4928(7) 0.2289(2) 0.4871(5) 0.036(4) Uij ? ? C
C11 0.4569(6) 0.1850(2) 0.5001(5) 0.031(4) Uij ? ? C
C12 0.4861(7) 0.1460(2) 0.4496(5) 0.039(4) Uij ? ? C
C13 0.4258(7) 0.1095(2) 0.4762(5) 0.042(4) Uij ? ? C
C14 0.3601(6) 0.1251(2) 0.5474(5) 0.030(3) Uij ? ? C
C15 0.2966(6) 0.0954(2) 0.5999(5) 0.033(4) Uij ? ? C
C16 0.2474(7) 0.1110(2) 0.6762(5) 0.035(4) Uij ? ? C
C17 0.1907(7) 0.0815(2) 0.7373(5) 0.042(4) Uij ? ? C
C18 0.1620(7) 0.1093(3) 0.8058(5) 0.042(4) Uij ? ? C
C19 0.1951(6) 0.1561(2) 0.7859(5) 0.037(4) Uij ? ? C
C20 0.1708(6) 0.1955(2) 0.8345(5) 0.035(4) Uij ? ? C
N21 0.2393(5) 0.2533(2) 0.7353(4) 0.032(3) Uij ? ? N
N22 0.3722(5) 0.2677(2) 0.5902(4) 0.030(3) Uij ? ? N
N23 0.3801(5) 0.1713(2) 0.5610(4) 0.030(3) Uij ? ? N
N24 0.2487(5) 0.1563(2) 0.7074(4) 0.033(3) Uij ? ? N
C25 0.2027(7) 0.3765(2) 0.6457(5) 0.040(4) Uij ? ? C
C26 0.2645(8) 0.4152(3) 0.6990(6) 0.054(5) Uij ? ? C
C27 0.2054(9) 0.4577(3) 0.6831(6) 0.059(5) Uij ? ? C
C28 0.0834(8) 0.4640(3) 0.6148(6) 0.050(5) Uij ? ? C
C29 0.0186(8) 0.4280(3) 0.5594(6) 0.052(5) Uij ? ? C
C30 0.0797(7) 0.3839(2) 0.5745(5) 0.040(4) Uij ? ? C
O1 0.0261(5) 0.3458(2) 0.5191(4) 0.048(3) Uij ? ? O
C31 -0.1187(8) 0.3349(3) 0.4987(6) 0.049(5) Uij ? ? C
C32 -0.1340(7) 0.2848(2) 0.5201(5) 0.038(4) Uij ? ? C
C33 -0.1255(7) 0.2704(3) 0.6131(5) 0.048(4) Uij ? ? C
C34 -0.1307(8) 0.2249(3) 0.6351(5) 0.049(4) Uij ? ? C
C35 -0.1432(7) 0.1930(3) 0.5622(5) 0.045(4) Uij ? ? C
C36 -0.1527(6) 0.2059(2) 0.4684(5) 0.033(4) Uij ? ? C
C37 -0.1484(7) 0.2523(2) 0.4478(5) 0.038(4) Uij ? ? C
C38 -0.1664(7) 0.1706(2) 0.3925(5) 0.035(4) Uij ? ? C
C39 -0.2630(7) 0.1745(3) 0.3007(5) 0.045(4) Uij ? ? C
C40 -0.2742(8) 0.1408(3) 0.2312(5) 0.045(4) Uij ? ? C
C41 -0.1895(8) 0.1026(3) 0.2488(5) 0.045(4) Uij ? ? C
C42 -0.0941(7) 0.0973(2) 0.3389(5) 0.040(4) Uij ? ? C
C43 -0.0837(7) 0.1317(2) 0.4093(5) 0.037(4) Uij ? ? C
C44 -0.0086(7) 0.0547(3) 0.3591(5) 0.043(4) Uij ? ? C
O2 0.1177(5) 0.0664(2) 0.4308(4) 0.042(3) Uij ? ? O
C45 0.1934(7) 0.0318(2) 0.4848(5) 0.040(4) Uij ? ? C
C46 0.1867(7) -0.0137(2) 0.4550(5) 0.044(4) Uij ? ? C
C47 0.2669(8) -0.0465(2) 0.5153(6) 0.051(4) Uij ? ? C
C48 0.3541(7) -0.0335(2) 0.6049(6) 0.045(4) Uij ? ? C
C49 0.3609(7) 0.0115(3) 0.6323(5) 0.042(4) Uij ? ? C
C50 0.2836(7) 0.0461(2) 0.5733(5) 0.036(4) Uij ? ? C
C51 0.6573(9) 0.0961(3) 0.7291(7) 0.067(6) Uij ? ? C
CL1 0.8322(2) 0.09786(9) 0.7477(2) 0.071(1) Uij ? ? Cl
CL2 0.6134(3) 0.07956(9) 0.8354(2) 0.087(2) Uij ? ? Cl
C52 0.360(2) -0.0009(6) -0.051(1) 0.175(7) Uiso ? ? C
O3 0.5560(7) 0.0306(2) 0.0757(5) 0.093(2) Uiso ? ? O
H1 0.1020 0.2798 0.9063 0.0520 Uiso calc C2 H
H2 0.1315 0.3462 0.8107 0.0529 Uiso calc C3 H
H3 0.3832 0.3745 0.5332 0.0499 Uiso calc C7 H
H4 0.5228 0.3246 0.4560 0.0499 Uiso calc C8 H
H5 0.5528 0.2332 0.4474 0.0460 Uiso calc C10 H
H6 0.5395 0.1459 0.4046 0.0498 Uiso calc C12 H
H7 0.4261 0.0788 0.4526 0.0535 Uiso calc C13 H
H8 0.1765 0.0491 0.7308 0.0530 Uiso calc C17 H
H9 0.1265 0.0997 0.8576 0.0547 Uiso calc C18 H
H10 0.1393 0.1906 0.8904 0.0452 Uiso calc C20 H
H11 0.3495 0.4116 0.7475 0.0709 Uiso calc C26 H
H12 0.2500 0.4833 0.7202 0.0794 Uiso calc C27 H
H13 0.0429 0.4938 0.6056 0.0679 Uiso calc C28 H
H14 -0.0663 0.4325 0.5113 0.0677 Uiso calc C29 H
H15 -0.1634 0.3410 0.4320 0.0687 Uiso calc C31 H
H16 -0.1585 0.3533 0.5386 0.0687 Uiso calc C31 H
H17 -0.1159 0.2928 0.6633 0.0640 Uiso calc C33 H
H18 -0.1256 0.2153 0.6996 0.0647 Uiso calc C34 H
H19 -0.1455 0.1612 0.5772 0.0574 Uiso calc C35 H
H20 -0.1555 0.2619 0.3830 0.0498 Uiso calc C37 H
H21 -0.3213 0.2007 0.2865 0.0592 Uiso calc C39 H
H22 -0.3413 0.1438 0.1701 0.0630 Uiso calc C40 H
H23 -0.1965 0.0801 0.1993 0.0610 Uiso calc C41 H
H24 -0.0176 0.1283 0.4707 0.0482 Uiso calc C43 H
H25 0.0098 0.0442 0.3010 0.0571 Uiso calc C44 H
H26 -0.0550 0.0312 0.3838 0.0571 Uiso calc C44 H
H27 0.1275 -0.0225 0.3936 0.0591 Uiso calc C46 H
H28 0.2622 -0.0779 0.4954 0.0658 Uiso calc C47 H
H29 0.4086 -0.0560 0.6466 0.0591 Uiso calc C48 H
H30 0.4204 0.0199 0.6939 0.0538 Uiso calc C49 H
H31 0.6189 0.0746 0.6788 0.0918 Uiso calc C51 H
H32 0.6206 0.1259 0.7099 0.0918 Uiso calc C51 H

loop_
_atom_type_symbol
_atom_type_description
_atom_type_scat_dispersion_real
_atom_type_scat_dispersion_imag
_atom_type_scat_source
C ? 0.017 0.009 International_Tables_Vol_IV_Table_2.3.1
H ? 0.000 0.000 International_Tables_Vol_IV_Table_2.3.1
N ? 0.029 0.018 International_Tables_Vol_IV_Table_2.3.1
O ? 0.047 0.032 International_Tables_Vol_IV_Table_2.3.1
Cl ? 0.348 0.702 International_Tables_Vol_IV_Table_2.3.1
Fe ? -1.179 3.204 International_Tables_Vol_IV_Table_2.3.1

loop_
_geom_angle_atom_site_label_1
_geom_angle_atom_site_label_2
_geom_angle_atom_site_label_3
_geom_angle
_geom_angle_site_symmetry_1
_geom_angle_site_symmetry_2
_geom_angle_site_symmetry_3
_geom_angle_publ_flag
CL FE N21 105.61(9) . . . ?
CL FE N22 100.45(9) . . . ?
CL FE N23 100.09(9) . . . ?
CL FE N24 104.58(9) . . . ?
N21 FE N22 86.9(1) . . . ?
N21 FE N23 154.3(1) . . . ?
N21 FE N24 88.0(1) . . . ?
N22 FE N23 87.6(1) . . . ?
N22 FE N24 154.9(1) . . . ?
N23 FE N24 86.4(1) . . . ?
N21 FE N22 86.9(1) . . . ?
N21 FE N23 154.3(1) . . . ?
N21 FE N24 88.0(1) . . . ?
N22 FE N23 87.6(1) . . . ?
N22 FE N24 154.9(1) . . . ?
N23 FE N24 86.4(1) . . . ?
C2 C1 C3 34.7(2) . . . ?
C2 C1 C4 73.2(2) . . . ?
C2 C1 C20 125.1(4) . . . ?
C2 C1 N21 110.9(3) . . . ?
C3 C1 C4 38.5(2) . . . ?
C3 C1 C20 158.9(3) . . . ?
C3 C1 N21 76.3(2) . . . ?
C4 C1 C20 160.5(3) . . . ?
C4 C1 N21 37.8(2) . . . ?
C20 C1 N21 123.6(3) . . . ?
C1 C2 C3 106.5(4) . . . ?
C1 C3 C2 38.8(2) . . . ?
C1 C3 C4 69.7(2) . . . ?
C2 C3 C4 108.5(3) . . . ?
C1 C4 C3 71.8(2) . . . ?
C1 C4 C5 162.0(3) . . . ?
C1 C4 N21 38.2(2) . . . ?
C3 C4 C5 126.2(4) . . . ?
C3 C4 N21 110.0(3) . . . ?
C5 C4 N21 123.8(4) . . . ?
C4 C5 C6 124.2(4) . . . ?
C4 C5 C25 118.3(4) . . . ?
C6 C5 C25 117.3(4) . . . ?
C5 C6 C7 124.7(4) . . . ?
C5 C6 N22 125.4(4) . . . ?
C7 C6 N22 109.9(3) . . . ?
C6 C7 C8 106.9(3) . . . ?
C7 C8 C9 107.2(3) . . . ?
C8 C9 C10 126.4(4) . . . ?
C8 C9 N22 109.3(3) . . . ?
C10 C9 N22 124.0(3) . . . ?
C9 C10 C11 126.9(4) . . . ?
C10 C11 C12 125.4(4) . . . ?
C10 C11 C14 161.7(3) . . . ?
C10 C11 N23 125.5(3) . . . ?
C12 C11 C14 72.6(2) . . . ?
C12 C11 N23 109.0(3) . . . ?
C14 C11 N23 36.5(2) . . . ?
C11 C12 C13 108.2(3) . . . ?
C12 C13 C14 107.0(4) . . . ?
C11 C14 C13 72.2(2) . . . ?
C11 C14 C15 163.3(3) . . . ?
C11 C14 N23 37.1(2) . . . ?
C13 C14 C15 123.7(3) . . . ?
C13 C14 N23 109.3(3) . . . ?
C15 C14 N23 126.7(3) . . . ?
C14 C15 C16 122.3(4) . . . ?
C14 C15 C50 118.4(3) . . . ?
C16 C15 C50 119.3(4) . . . ?
C15 C16 C17 124.5(4) . . . ?
C15 C16 N24 125.8(4) . . . ?
C17 C16 N24 109.6(3) . . . ?
C16 C17 C18 106.4(3) . . . ?
C17 C18 C19 107.8(4) . . . ?
C18 C19 C20 125.9(4) . . . ?
C18 C19 N24 109.4(3) . . . ?
C20 C19 N24 124.6(4) . . . ?
C1 C20 C19 127.2(4) . . . ?
FE N21 C1 125.1(2) . . . ?
FE N21 C4 129.9(3) . . . ?
C1 N21 C4 104.0(3) . . . ?
FE N22 C6 128.6(3) . . . ?
FE N22 C9 123.8(2) . . . ?
C6 N22 C9 106.6(3) . . . ?
FE N23 C11 123.2(2) . . . ?
FE N23 C14 128.7(2) . . . ?
C11 N23 C14 106.4(3) . . . ?
FE N24 C16 128.3(3) . . . ?
FE N24 C19 123.4(3) . . . ?
C16 N24 C19 106.7(3) . . . ?
C5 C25 C26 125.1(4) . . . ?
C5 C25 C30 118.2(3) . . . ?
C26 C25 C30 116.6(4) . . . ?
C25 C26 C27 121.6(4) . . . ?
C26 C27 C28 120.9(4) . . . ?
C27 C28 C29 120.6(4) . . . ?
C28 C29 C30 119.0(4) . . . ?
C25 C30 C29 121.3(4) . . . ?
C25 C30 O1 115.2(3) . . . ?
C29 C30 O1 123.4(4) . . . ?
C30 O1 C31 120.3(3) . . . ?
O1 C31 C32 108.9(3) . . . ?
C31 C32 C33 120.6(4) . . . ?
C31 C32 C37 120.4(4) . . . ?
C33 C32 C37 118.9(4) . . . ?
C32 C33 C34 121.4(4) . . . ?
C33 C34 C35 118.7(4) . . . ?
C34 C35 C36 121.8(4) . . . ?
C35 C36 C37 118.4(4) . . . ?
C35 C36 C38 120.0(4) . . . ?
C37 C36 C38 121.6(3) . . . ?
C32 C37 C36 120.8(4) . . . ?
C36 C38 C39 122.0(4) . . . ?
C36 C38 C43 120.7(3) . . . ?
C39 C38 C43 117.2(4) . . . ?
C38 C39 C40 120.8(4) . . . ?
C39 C40 C41 121.1(4) . . . ?
C40 C41 C42 119.7(4) . . . ?
C41 C42 C43 118.8(4) . . . ?
C41 C42 C44 119.3(4) . . . ?
C43 C42 C44 121.9(4) . . . ?
C38 C43 C42 122.3(4) . . . ?
C42 C44 O2 107.2(3) . . . ?
C44 O2 C45 118.5(3) . . . ?
O2 C45 C46 123.9(4) . . . ?
O2 C45 C50 114.6(3) . . . ?
C46 C45 C50 121.5(4) . . . ?
C45 C46 C47 119.6(4) . . . ?
C46 C47 C48 120.0(4) . . . ?
C47 C48 C49 119.5(4) . . . ?
C48 C49 C50 122.6(4) . . . ?
C15 C50 C45 120.6(3) . . . ?
C15 C50 C49 122.8(4) . . . ?
C45 C50 C49 116.5(4) . . . ?
CL1 C51 CL2 111.9(3) . . . ?

loop_
_geom_bond_atom_site_label_1
_geom_bond_atom_site_label_2
_geom_bond_distance
_geom_bond_site_symmetry_1
_geom_bond_site_symmetry_2
_geom_bond_publ_flag
FE CL 2.234(1) . . ?
FE N21 2.036(3) . . ?
FE N22 2.039(3) . . ?
FE N23 2.050(3) . . ?
FE N24 2.058(3) . . ?
FE N21 2.036(3) . . ?
FE N22 2.039(3) . . ?
FE N23 2.050(3) . . ?
FE N24 2.058(3) . . ?
C1 C2 1.432(5) . . ?
C1 C3 2.192(5) . . ?
C1 C4 2.165(5) . . ?
C1 C20 1.366(5) . . ?
C1 N21 1.379(5) . . ?
C2 C3 1.302(5) . . ?
C3 C4 1.436(5) . . ?
C4 C5 1.394(5) . . ?
C4 N21 1.367(4) . . ?
C5 C6 1.408(5) . . ?
C5 C25 1.514(5) . . ?
C6 C7 1.447(5) . . ?
C6 N22 1.359(5) . . ?
C7 C8 1.359(5) . . ?
C8 C9 1.436(5) . . ?
C9 C10 1.370(5) . . ?
C9 N22 1.392(5) . . ?
C10 C11 1.349(5) . . ?
C11 C12 1.416(5) . . ?
C11 C14 2.194(5) . . ?
C11 N23 1.380(4) . . ?
C12 C13 1.331(5) . . ?
C13 C14 1.437(5) . . ?
C14 C15 1.411(5) . . ?
C14 N23 1.360(4) . . ?
C15 C16 1.396(5) . . ?
C15 C50 1.474(5) . . ?
C16 C17 1.451(5) . . ?
C16 N24 1.384(5) . . ?
C17 C18 1.362(6) . . ?
C18 C19 1.443(5) . . ?
C19 C20 1.394(5) . . ?
C19 N24 1.376(5) . . ?
C25 C26 1.402(6) . . ?
C25 C30 1.390(5) . . ?
C26 C27 1.363(6) . . ?
C27 C28 1.358(6) . . ?
C28 C29 1.364(6) . . ?
C29 C30 1.411(6) . . ?
C30 O1 1.379(4) . . ?
O1 C31 1.453(5) . . ?
C31 C32 1.501(6) . . ?
C32 C33 1.373(6) . . ?
C32 C37 1.375(5) . . ?
C33 C34 1.362(6) . . ?
C34 C35 1.369(6) . . ?
C35 C36 1.369(5) . . ?
C36 C37 1.379(5) . . ?
C36 C38 1.469(5) . . ?
C38 C39 1.406(5) . . ?
C38 C43 1.387(5) . . ?
C39 C40 1.373(6) . . ?
C40 C41 1.381(6) . . ?
C41 C42 1.387(6) . . ?
C42 C43 1.397(5) . . ?
C42 C44 1.492(5) . . ?
C44 O2 1.441(5) . . ?
O2 C45 1.365(4) . . ?
C45 C46 1.381(5) . . ?
C45 C50 1.401(5) . . ?
C46 C47 1.384(6) . . ?
C47 C48 1.389(6) . . ?
C48 C49 1.359(6) . . ?
C49 C50 1.401(5) . . ?
C51 CL1 1.723(5) . . ?
C51 CL2 1.765(6) . . ?
C52 O3 1.33(1) . 3_655 ?

loop_
_geom_contact_atom_site_label_1
_geom_contact_atom_site_label_2
_geom_contact_distance
_geom_contact_site_symmetry_1
_geom_contact_site_symmetry_2
_geom_contact_publ_flag
? ? ? ? ? ?
